data_4516274
loop_
_publ_author_name
'Yamada, Manabu'
'Hamada, Fumio'

_publ_section_title
;
 Halogen Interactions in Macrocyclic Thiacalix[4]arene Systems
;
_journal_issue 4
_journal_name_full 'Crystal Growth &amp; Design'
_journal_page_first 1889
_journal_paper_doi 10.1021/acs.cgd.5b00065
_journal_volume 15
_journal_year 2015
_chemical_formula_moiety 'C48 H60 Br4 O4 S4'
_chemical_formula_sum 'C48 H60 Br4 O4 S4'
_chemical_formula_weight 1148.86
_space_group_IT_number 14
_space_group_name_Hall '-P 2yn'
_space_group_name_H-M_alt 'P 1 21/n 1'
_symmetry_cell_setting monoclinic
_symmetry_Int_Tables_number 14
_symmetry_space_group_name_Hall '-P 2yn'
_symmetry_space_group_name_H-M 'P 1 21/n 1'
_atom_sites_solution_hydrogens geom
_atom_sites_solution_primary direct
_atom_sites_solution_secondary difmap
_cell_angle_alpha 90.0000
_cell_angle_beta 95.2444(12)
_cell_angle_gamma 90.0000
_cell_formula_units_Z 4
_cell_length_a 11.4552(4)
_cell_length_b 13.7098(6)
_cell_length_c 32.1984(10)
_cell_measurement_reflns_used 45096
_cell_measurement_temperature 100
_cell_measurement_theta_max 27.47
_cell_measurement_theta_min 3.04
_cell_volume 5035.5(3)
_computing_cell_refinement 'RAPID AUTO'
_computing_data_collection 'RAPID AUTO (Rigaku, ????)'
_computing_data_reduction 'RAPID AUTO'
_computing_molecular_graphics 'CrystalStructure 4.0'
_computing_publication_material 'CrystalStructure 4.0 (Rigaku, 2010)'
_computing_structure_refinement 'SHELXL97 (Sheldrick, 2008)'
_computing_structure_solution 'SHELXS97 (Sheldrick, 2008)'
_diffrn_ambient_temperature 100
_diffrn_detector_area_resol_mean 10.000
_diffrn_measured_fraction_theta_full 0.996
_diffrn_measured_fraction_theta_max 0.996
_diffrn_measurement_device_type 'Rigaku R-AXIS RAPID'
_diffrn_measurement_method \w
_diffrn_radiation_type 'Mo K\a'
_diffrn_radiation_wavelength 0.71075
_diffrn_reflns_av_R_equivalents 0.0756
_diffrn_reflns_limit_h_max 14
_diffrn_reflns_limit_h_min -14
_diffrn_reflns_limit_k_max 17
_diffrn_reflns_limit_k_min -17
_diffrn_reflns_limit_l_max 41
_diffrn_reflns_limit_l_min -41
_diffrn_reflns_number 74405
_diffrn_reflns_theta_full 27.47
_diffrn_reflns_theta_max 27.48
_diffrn_standards_number 0
_exptl_absorpt_coefficient_mu 3.413
_exptl_absorpt_correction_T_max 0.505
_exptl_absorpt_correction_T_min 0.397
_exptl_absorpt_correction_type multi-scan
_exptl_absorpt_process_details 'ABSCOR (Rigaku, 1995)'
_exptl_crystal_colour colorless
_exptl_crystal_density_diffrn 1.515
_exptl_crystal_density_method 'not measured'
_exptl_crystal_description block
_exptl_crystal_F_000 2336.00
_exptl_crystal_size_max 0.250
_exptl_crystal_size_mid 0.200
_exptl_crystal_size_min 0.200
_refine_diff_density_max 0.650
_refine_diff_density_min -0.590
_refine_ls_extinction_method none
_refine_ls_goodness_of_fit_ref 1.081
_refine_ls_hydrogen_treatment constr
_refine_ls_number_parameters 541
_refine_ls_number_reflns 11494
_refine_ls_number_restraints 0
_refine_ls_R_factor_gt 0.0389
_refine_ls_shift/su_max 0.002
_refine_ls_structure_factor_coef Fsqd
_refine_ls_weighting_details 'w = 1/[\s^2^(Fo^2^)+(0.0000P)^2^+16.9988P] where P=(Fo^2^+2Fc^2^)/3'
_refine_ls_weighting_scheme calc
_refine_ls_wR_factor_ref 0.0827
_reflns_number_gt 8637
_reflns_number_total 11494
_reflns_threshold_expression F^2^>2.0\s(F^2^)
_cod_data_source_file cg5b00065_si_004.cif
_cod_data_source_block TC4A-Br-Hexyl
_cod_database_code 4516274

loop_
_symmetry_equiv_pos_site_id
_symmetry_equiv_pos_as_xyz
1 +X,+Y,+Z
2 1/2-X,1/2+Y,1/2-Z
3 -X,-Y,-Z
4 1/2+X,1/2-Y,1/2+Z

loop_
_atom_site_label
_atom_site_type_symbol
_atom_site_fract_x
_atom_site_fract_y
_atom_site_fract_z
_atom_site_U_iso_or_equiv
_atom_site_adp_type
_atom_site_occupancy
_atom_site_symmetry_multiplicity
_atom_site_calc_flag
_atom_site_refinement_flags
Br1 Br 0.50335(3) 0.29554(3) 0.469890(11) 0.02775(10) Uani 1.0 4 d .
Br2 Br 0.54387(3) 0.50788(3) 0.788004(11) 0.02524(9) Uani 1.0 4 d .
Br3 Br -0.04683(4) 0.21030(3) 0.543424(12) 0.03201(10) Uani 1.0 4 d .
Br4 Br 0.61653(3) 0.08184(3) 0.782688(11) 0.02538(9) Uani 1.0 4 d .
S1 S 0.68728(8) 0.10426(7) 0.61409(3) 0.0214(2) Uani 1.0 4 d .
S2 S 0.58623(8) 0.49894(7) 0.61793(3) 0.01977(19) Uani 1.0 4 d .
S3 S 0.15900(7) 0.41517(7) 0.67830(3) 0.01713(18) Uani 1.0 4 d .
S4 S 0.24667(8) 0.01705(7) 0.66322(3) 0.01934(19) Uani 1.0 4 d .
O1 O 0.67398(19) 0.30026(19) 0.65312(7) 0.0175(6) Uani 1.0 4 d .
O2 O 0.3394(2) 0.40687(18) 0.61398(7) 0.0168(5) Uani 1.0 4 d .
O3 O 0.26844(19) 0.21749(18) 0.70458(7) 0.0168(5) Uani 1.0 4 d .
O4 O 0.4219(2) 0.07160(18) 0.60224(7) 0.0181(6) Uani 1.0 4 d .
C1 C 0.5571(3) 0.2967(3) 0.52755(10) 0.0200(8) Uani 1.0 4 d .
C2 C 0.5540(3) 0.3834(3) 0.54925(10) 0.0181(8) Uani 1.0 4 d .
C3 C 0.5901(3) 0.3850(3) 0.59182(10) 0.0173(8) Uani 1.0 4 d .
C4 C 0.6327(3) 0.3007(3) 0.61196(10) 0.0162(7) Uani 1.0 4 d .
C5 C 0.6312(3) 0.2125(3) 0.58965(10) 0.0177(8) Uani 1.0 4 d .
C6 C 0.5928(3) 0.2113(3) 0.54737(10) 0.0186(8) Uani 1.0 4 d .
C7 C 0.4764(3) 0.4860(3) 0.73269(10) 0.0193(8) Uani 1.0 4 d .
C8 C 0.5459(3) 0.4958(3) 0.69976(11) 0.0189(8) Uani 1.0 4 d .
C9 C 0.4982(3) 0.4733(3) 0.65947(10) 0.0164(8) Uani 1.0 4 d .
C10 C 0.3823(3) 0.4410(3) 0.65231(10) 0.0161(7) Uani 1.0 4 d .
C11 C 0.3128(3) 0.4359(3) 0.68583(10) 0.0152(7) Uani 1.0 4 d .
C12 C 0.3602(3) 0.4575(3) 0.72630(10) 0.0170(8) Uani 1.0 4 d .
C13 C 0.0533(3) 0.2115(3) 0.59401(10) 0.0206(8) Uani 1.0 4 d .
C14 C 0.1099(3) 0.1274(3) 0.60772(11) 0.0198(8) Uani 1.0 4 d .
C15 C 0.1841(3) 0.1292(3) 0.64486(10) 0.0166(8) Uani 1.0 4 d .
C16 C 0.1988(3) 0.2162(3) 0.66741(10) 0.0166(8) Uani 1.0 4 d .
C17 C 0.1447(3) 0.3018(3) 0.65190(10) 0.0164(7) Uani 1.0 4 d .
C18 C 0.0703(3) 0.2989(3) 0.61494(10) 0.0166(7) Uani 1.0 4 d .
C19 C 0.5598(3) 0.0697(3) 0.72563(10) 0.0189(8) Uani 1.0 4 d .
C20 C 0.4432(3) 0.0474(3) 0.71612(10) 0.0181(8) Uani 1.0 4 d .
C21 C 0.3976(3) 0.0475(3) 0.67453(10) 0.0164(7) Uani 1.0 4 d .
C22 C 0.4697(3) 0.0672(3) 0.64273(10) 0.0169(8) Uani 1.0 4 d .
C23 C 0.5889(3) 0.0879(3) 0.65313(11) 0.0188(8) Uani 1.0 4 d .
C24 C 0.6339(3) 0.0900(3) 0.69495(10) 0.0178(8) Uani 1.0 4 d .
C25 C 0.7929(3) 0.3396(3) 0.66012(11) 0.0241(9) Uani 1.0 4 d .
C26 C 0.8518(3) 0.2999(4) 0.70010(11) 0.0253(9) Uani 1.0 4 d .
C27 C 0.7887(4) 0.3204(3) 0.73901(11) 0.0236(9) Uani 1.0 4 d .
C28 C 0.8611(4) 0.2858(3) 0.77892(11) 0.0255(9) Uani 1.0 4 d .
C29 C 0.8077(4) 0.3074(3) 0.81902(12) 0.0296(10) Uani 1.0 4 d .
C30 C 0.8804(5) 0.2688(4) 0.85692(13) 0.0428(12) Uani 1.0 4 d .
C31 C 0.2863(3) 0.4764(3) 0.58412(10) 0.0197(8) Uani 1.0 4 d .
C32 C 0.2481(4) 0.4193(3) 0.54499(10) 0.0207(8) Uani 1.0 4 d .
C33 C 0.1985(4) 0.4831(3) 0.50894(10) 0.0230(9) Uani 1.0 4 d .
C34 C 0.1702(4) 0.4240(3) 0.46926(10) 0.0232(8) Uani 1.0 4 d .
C35 C 0.1142(4) 0.4838(3) 0.43292(11) 0.0261(9) Uani 1.0 4 d .
C36 C 0.0917(4) 0.4236(4) 0.39325(11) 0.0321(10) Uani 1.0 4 d .
C37 C 0.2017(3) 0.2156(3) 0.74076(10) 0.0200(8) Uani 1.0 4 d .
C38 C 0.2865(3) 0.2185(3) 0.77952(10) 0.0218(8) Uani 1.0 4 d .
C39 C 0.2232(4) 0.2310(3) 0.81857(10) 0.0209(8) Uani 1.0 4 d .
C40 C 0.3051(4) 0.2257(3) 0.85848(10) 0.0223(8) Uani 1.0 4 d .
C41 C 0.2423(4) 0.2424(3) 0.89759(11) 0.0252(9) Uani 1.0 4 d .
C42 C 0.3224(4) 0.2328(4) 0.93803(11) 0.0277(9) Uani 1.0 4 d .
C43 C 0.4313(4) -0.0177(3) 0.57864(12) 0.0279(9) Uani 1.0 4 d .
C44 C 0.3266(4) -0.0259(3) 0.54667(12) 0.0284(9) Uani 1.0 4 d .
C45 C 0.3157(4) 0.0568(3) 0.51539(12) 0.0291(10) Uani 1.0 4 d .
C46 C 0.2111(4) 0.0435(4) 0.48290(12) 0.0309(10) Uani 1.0 4 d .
C47 C 0.2002(5) 0.1210(4) 0.44977(14) 0.0443(12) Uani 1.0 4 d .
C48 C 0.1016(4) 0.1018(4) 0.41565(15) 0.0455(13) Uani 1.0 4 d .
H2 H 0.5274 0.4414 0.5353 0.0218 Uiso 1.0 4 calc R
H6 H 0.5913 0.1517 0.5322 0.0224 Uiso 1.0 4 calc R
H8 H 0.6247 0.5175 0.7046 0.0226 Uiso 1.0 4 calc R
H12 H 0.3135 0.4526 0.7491 0.0204 Uiso 1.0 4 calc R
H14 H 0.0988 0.0687 0.5922 0.0237 Uiso 1.0 4 calc R
H18 H 0.0321 0.3565 0.6044 0.0199 Uiso 1.0 4 calc R
H20 H 0.3946 0.0322 0.7376 0.0217 Uiso 1.0 4 calc R
H24 H 0.7140 0.1050 0.7023 0.0213 Uiso 1.0 4 calc R
H25A H 0.7896 0.4117 0.6616 0.0289 Uiso 1.0 4 calc R
H25B H 0.8384 0.3215 0.6366 0.0289 Uiso 1.0 4 calc R
H26A H 0.9317 0.3277 0.7043 0.0303 Uiso 1.0 4 calc R
H26B H 0.8599 0.2284 0.6972 0.0303 Uiso 1.0 4 calc R
H27A H 0.7120 0.2867 0.7365 0.0284 Uiso 1.0 4 calc R
H27B H 0.7741 0.3913 0.7410 0.0284 Uiso 1.0 4 calc R
H28A H 0.8728 0.2144 0.7770 0.0306 Uiso 1.0 4 calc R
H28B H 0.9393 0.3169 0.7802 0.0306 Uiso 1.0 4 calc R
H29A H 0.7285 0.2780 0.8178 0.0356 Uiso 1.0 4 calc R
H29B H 0.7989 0.3789 0.8218 0.0356 Uiso 1.0 4 calc R
H30A H 0.8416 0.2842 0.8820 0.0514 Uiso 1.0 4 calc R
H30B H 0.9581 0.2993 0.8589 0.0514 Uiso 1.0 4 calc R
H30C H 0.8887 0.1980 0.8545 0.0514 Uiso 1.0 4 calc R
H31A H 0.3436 0.5274 0.5781 0.0237 Uiso 1.0 4 calc R
H31B H 0.2179 0.5082 0.5952 0.0237 Uiso 1.0 4 calc R
H32A H 0.1878 0.3713 0.5515 0.0248 Uiso 1.0 4 calc R
H32B H 0.3162 0.3827 0.5363 0.0248 Uiso 1.0 4 calc R
H33A H 0.2561 0.5345 0.5037 0.0276 Uiso 1.0 4 calc R
H33B H 0.1263 0.5155 0.5166 0.0276 Uiso 1.0 4 calc R
H34A H 0.2435 0.3944 0.4610 0.0279 Uiso 1.0 4 calc R
H34B H 0.1164 0.3703 0.4752 0.0279 Uiso 1.0 4 calc R
H35A H 0.1663 0.5391 0.4276 0.0313 Uiso 1.0 4 calc R
H35B H 0.0390 0.5110 0.4405 0.0313 Uiso 1.0 4 calc R
H36A H 0.0556 0.4649 0.3708 0.0385 Uiso 1.0 4 calc R
H36B H 0.0390 0.3695 0.3982 0.0385 Uiso 1.0 4 calc R
H36C H 0.1662 0.3977 0.3852 0.0385 Uiso 1.0 4 calc R
H37A H 0.1538 0.1555 0.7406 0.0240 Uiso 1.0 4 calc R
H37B H 0.1484 0.2725 0.7402 0.0240 Uiso 1.0 4 calc R
H38A H 0.3420 0.2732 0.7774 0.0261 Uiso 1.0 4 calc R
H38B H 0.3323 0.1572 0.7816 0.0261 Uiso 1.0 4 calc R
H39A H 0.1628 0.1796 0.8193 0.0251 Uiso 1.0 4 calc R
H39B H 0.1828 0.2949 0.8174 0.0251 Uiso 1.0 4 calc R
H40A H 0.3675 0.2754 0.8573 0.0268 Uiso 1.0 4 calc R
H40B H 0.3432 0.1608 0.8602 0.0268 Uiso 1.0 4 calc R
H41A H 0.1776 0.1946 0.8980 0.0302 Uiso 1.0 4 calc R
H41B H 0.2072 0.3084 0.8963 0.0302 Uiso 1.0 4 calc R
H42A H 0.3622 0.1695 0.9386 0.0332 Uiso 1.0 4 calc R
H42B H 0.2754 0.2376 0.9619 0.0332 Uiso 1.0 4 calc R
H42C H 0.3807 0.2853 0.9395 0.0332 Uiso 1.0 4 calc R
H43A H 0.4339 -0.0745 0.5977 0.0335 Uiso 1.0 4 calc R
H43B H 0.5045 -0.0170 0.5645 0.0335 Uiso 1.0 4 calc R
H44A H 0.2545 -0.0282 0.5614 0.0341 Uiso 1.0 4 calc R
H44B H 0.3319 -0.0882 0.5314 0.0341 Uiso 1.0 4 calc R
H45A H 0.3884 0.0607 0.5011 0.0350 Uiso 1.0 4 calc R
H45B H 0.3069 0.1191 0.5303 0.0350 Uiso 1.0 4 calc R
H46A H 0.2179 -0.0208 0.4693 0.0371 Uiso 1.0 4 calc R
H46B H 0.1384 0.0428 0.4973 0.0371 Uiso 1.0 4 calc R
H47A H 0.2753 0.1257 0.4369 0.0532 Uiso 1.0 4 calc R
H47B H 0.1863 0.1847 0.4630 0.0532 Uiso 1.0 4 calc R
H48A H 0.1178 0.0415 0.4009 0.0547 Uiso 1.0 4 calc R
H48B H 0.0964 0.1564 0.3959 0.0547 Uiso 1.0 4 calc R
H48C H 0.0272 0.0953 0.4282 0.0547 Uiso 1.0 4 calc R

loop_
_atom_site_aniso_label
_atom_site_aniso_U_11
_atom_site_aniso_U_22
_atom_site_aniso_U_33
_atom_site_aniso_U_12
_atom_site_aniso_U_13
_atom_site_aniso_U_23
Br1 0.0280(2) 0.0418(3) 0.01338(16) 0.00406(18) 0.00143(14) 0.00155(17)
Br2 0.01799(18) 0.0389(3) 0.01792(17) -0.00054(17) -0.00342(13) -0.00677(17)
Br3 0.0332(3) 0.0371(3) 0.02269(19) -0.00247(19) -0.01431(16) -0.00321(18)
Br4 0.02319(19) 0.0356(3) 0.01691(17) 0.00340(17) -0.00062(14) 0.00434(16)
S1 0.0201(5) 0.0252(6) 0.0203(5) 0.0064(4) 0.0089(4) 0.0048(4)
S2 0.0192(5) 0.0198(5) 0.0211(5) -0.0031(4) 0.0058(4) 0.0009(4)
S3 0.0118(4) 0.0215(5) 0.0179(4) 0.0008(4) 0.0004(3) -0.0030(4)
S4 0.0188(5) 0.0195(5) 0.0198(4) -0.0019(4) 0.0019(4) 0.0005(4)
O1 0.0144(12) 0.0257(14) 0.0125(11) -0.0023(11) 0.0017(9) 0.0019(11)
O2 0.0178(13) 0.0197(14) 0.0125(11) 0.0004(11) -0.0014(9) -0.0025(10)
O3 0.0142(12) 0.0239(14) 0.0122(11) 0.0012(11) 0.0005(9) -0.0010(11)
O4 0.0241(14) 0.0175(14) 0.0126(11) 0.0032(11) 0.0012(10) -0.0011(10)
C1 0.0164(18) 0.033(3) 0.0113(16) 0.0007(16) 0.0060(13) 0.0048(16)
C2 0.0177(18) 0.021(2) 0.0165(17) 0.0000(15) 0.0043(14) 0.0052(15)
C3 0.0133(17) 0.022(2) 0.0180(17) -0.0013(14) 0.0078(14) 0.0005(15)
C4 0.0120(16) 0.026(2) 0.0119(15) -0.0006(15) 0.0051(13) 0.0027(15)
C5 0.0141(17) 0.022(2) 0.0182(17) 0.0005(15) 0.0070(13) 0.0052(16)
C6 0.0157(17) 0.025(2) 0.0166(17) 0.0006(15) 0.0069(14) -0.0018(16)
C7 0.0187(18) 0.024(2) 0.0150(16) 0.0009(16) -0.0023(14) -0.0036(15)
C8 0.0123(17) 0.0186(19) 0.0250(18) -0.0011(15) -0.0016(14) -0.0024(16)
C9 0.0145(17) 0.0181(19) 0.0167(17) 0.0034(14) 0.0019(13) 0.0023(15)
C10 0.0159(17) 0.0174(19) 0.0146(16) 0.0009(14) -0.0004(13) -0.0020(14)
C11 0.0116(16) 0.0185(19) 0.0154(16) -0.0003(14) -0.0002(13) -0.0006(14)
C12 0.0171(18) 0.0171(19) 0.0168(17) 0.0019(15) 0.0019(14) -0.0014(15)
C13 0.0179(18) 0.032(3) 0.0112(16) -0.0029(16) -0.0029(13) -0.0001(16)
C14 0.0202(19) 0.020(2) 0.0187(18) -0.0056(15) 0.0009(14) -0.0041(15)
C15 0.0156(17) 0.0181(19) 0.0168(17) -0.0031(14) 0.0051(13) 0.0023(15)
C16 0.0107(16) 0.027(2) 0.0119(15) -0.0024(15) 0.0004(13) 0.0006(15)
C17 0.0119(16) 0.023(2) 0.0143(16) -0.0030(14) 0.0017(13) -0.0005(15)
C18 0.0136(17) 0.0219(19) 0.0143(16) 0.0000(15) 0.0014(13) 0.0006(15)
C19 0.0218(19) 0.0183(19) 0.0164(17) 0.0029(15) 0.0012(14) 0.0038(15)
C20 0.0217(19) 0.0168(19) 0.0163(17) 0.0037(15) 0.0039(14) 0.0026(15)
C21 0.0194(18) 0.0106(17) 0.0193(17) -0.0002(14) 0.0026(14) -0.0006(14)
C22 0.0189(18) 0.0156(19) 0.0162(17) 0.0032(14) 0.0019(14) 0.0005(14)
C23 0.0185(18) 0.0186(19) 0.0203(18) 0.0056(15) 0.0077(14) 0.0031(15)
C24 0.0169(18) 0.0175(19) 0.0193(17) 0.0057(15) 0.0037(14) 0.0031(15)
C25 0.0162(18) 0.036(3) 0.0198(18) -0.0048(17) 0.0016(15) 0.0018(17)
C26 0.0175(19) 0.036(3) 0.0216(19) -0.0020(17) 0.0002(15) 0.0038(18)
C27 0.0196(19) 0.028(3) 0.0229(19) -0.0024(16) -0.0011(15) 0.0037(17)
C28 0.026(2) 0.029(3) 0.0207(18) -0.0000(18) -0.0037(15) 0.0025(17)
C29 0.037(3) 0.027(3) 0.025(2) -0.0047(19) 0.0010(17) -0.0009(18)
C30 0.061(4) 0.042(3) 0.024(3) 0.010(3) -0.003(2) -0.001(2)
C31 0.0210(19) 0.021(2) 0.0164(17) 0.0010(15) -0.0021(14) 0.0031(15)
C32 0.0220(19) 0.023(2) 0.0167(17) 0.0005(16) -0.0000(14) 0.0016(16)
C33 0.024(2) 0.029(3) 0.0159(17) -0.0022(17) -0.0017(15) 0.0039(16)
C34 0.023(2) 0.029(3) 0.0161(17) 0.0022(17) -0.0016(15) 0.0010(16)
C35 0.024(2) 0.038(3) 0.0159(17) -0.0000(18) 0.0011(15) 0.0059(17)
C36 0.025(2) 0.054(3) 0.0171(18) -0.005(2) -0.0022(16) 0.0014(19)
C37 0.0191(18) 0.027(3) 0.0136(16) -0.0014(16) 0.0027(14) 0.0018(16)
C38 0.0204(19) 0.031(3) 0.0142(17) 0.0018(17) 0.0007(14) 0.0010(16)
C39 0.0240(19) 0.024(2) 0.0148(17) 0.0017(16) 0.0009(14) -0.0002(15)
C40 0.0217(19) 0.030(3) 0.0155(17) -0.0004(17) -0.0003(14) 0.0005(16)
C41 0.029(2) 0.031(3) 0.0149(18) 0.0020(18) 0.0019(15) -0.0028(16)
C42 0.031(3) 0.038(3) 0.0137(17) -0.0014(19) 0.0020(16) 0.0008(17)
C43 0.039(3) 0.023(3) 0.0228(19) 0.0049(18) 0.0045(17) -0.0069(17)
C44 0.036(3) 0.027(3) 0.0226(19) -0.0041(18) 0.0041(17) -0.0097(17)
C45 0.037(3) 0.029(3) 0.0214(19) -0.0053(19) 0.0024(17) -0.0032(17)
C46 0.030(3) 0.033(3) 0.029(2) -0.0029(19) 0.0024(18) -0.0062(19)
C47 0.048(3) 0.043(3) 0.039(3) -0.003(3) -0.013(3) 0.007(3)
C48 0.043(3) 0.047(3) 0.044(3) 0.018(3) -0.008(3) -0.004(3)

loop_
_atom_type_symbol
_atom_type_description
_atom_type_scat_dispersion_real
_atom_type_scat_dispersion_imag
_atom_type_scat_source
C C 0.003 0.002
;
International Tables for Crystallography
(1992, Vol. C, Tables 4.2.6.8 and 6.1.1.4)
;
H H 0.000 0.000
;
International Tables for Crystallography
(1992, Vol. C, Table 6.1.1.4)
;
O O 0.011 0.006
;
International Tables for Crystallography
(1992, Vol. C, Tables 4.2.6.8 and 6.1.1.4)
;
S S 0.125 0.123
;
International Tables for Crystallography
(1992, Vol. C, Tables 4.2.6.8 and 6.1.1.4)
;
Br Br -0.290 2.459
;
International Tables for Crystallography
(1992, Vol. C, Tables 4.2.6.8 and 6.1.1.4)
;

loop_
_geom_angle_atom_site_label_1
_geom_angle_atom_site_label_2
_geom_angle_atom_site_label_3
_geom_angle
_geom_angle_publ_flag
C5 S1 C23 101.07(17) yes
C3 S2 C9 102.83(17) yes
C11 S3 C17 104.61(16) yes
C15 S4 C21 102.69(16) yes
C4 O1 C25 112.5(3) yes
C10 O2 C31 117.9(3) yes
C16 O3 C37 113.1(3) yes
C22 O4 C43 114.8(3) yes
Br1 C1 C2 118.7(3) yes
Br1 C1 C6 120.1(3) yes
C2 C1 C6 121.2(3) yes
C1 C2 C3 119.5(4) yes
S2 C3 C2 117.5(3) yes
S2 C3 C4 122.2(3) yes
C2 C3 C4 120.3(4) yes
O1 C4 C3 122.1(4) yes
O1 C4 C5 118.6(3) yes
C3 C4 C5 119.3(3) yes
S1 C5 C4 120.4(3) yes
S1 C5 C6 119.6(3) yes
C4 C5 C6 119.9(4) yes
C1 C6 C5 119.8(4) yes
Br2 C7 C8 119.2(3) yes
Br2 C7 C12 119.2(3) yes
C8 C7 C12 121.6(3) yes
C7 C8 C9 119.0(3) yes
S2 C9 C8 117.0(3) yes
S2 C9 C10 122.2(3) yes
C8 C9 C10 120.6(4) yes
O2 C10 C9 121.0(3) yes
O2 C10 C11 119.6(3) yes
C9 C10 C11 119.2(3) yes
S3 C11 C10 121.9(3) yes
S3 C11 C12 117.2(3) yes
C10 C11 C12 120.5(3) yes
C7 C12 C11 119.0(4) yes
Br3 C13 C14 119.7(3) yes
Br3 C13 C18 118.2(3) yes
C14 C13 C18 122.0(3) yes
C13 C14 C15 119.3(4) yes
S4 C15 C14 117.6(3) yes
S4 C15 C16 122.7(3) yes
C14 C15 C16 119.5(4) yes
O3 C16 C15 119.7(3) yes
O3 C16 C17 120.1(4) yes
C15 C16 C17 120.1(3) yes
S3 C17 C16 123.1(3) yes
S3 C17 C18 117.0(3) yes
C16 C17 C18 119.7(4) yes
C13 C18 C17 119.1(4) yes
Br4 C19 C20 118.3(3) yes
Br4 C19 C24 119.6(3) yes
C20 C19 C24 122.0(3) yes
C19 C20 C21 119.0(4) yes
S4 C21 C20 117.9(3) yes
S4 C21 C22 121.5(3) yes
C20 C21 C22 120.6(4) yes
O4 C22 C21 119.6(3) yes
O4 C22 C23 120.9(3) yes
C21 C22 C23 119.4(3) yes
S1 C23 C22 121.5(3) yes
S1 C23 C24 118.5(3) yes
C22 C23 C24 119.9(4) yes
C19 C24 C23 119.1(3) yes
O1 C25 C26 109.7(3) yes
C25 C26 C27 115.3(4) yes
C26 C27 C28 111.7(3) yes
C27 C28 C29 115.1(4) yes
C28 C29 C30 112.7(4) yes
O2 C31 C32 106.5(3) yes
C31 C32 C33 113.4(3) yes
C32 C33 C34 111.7(4) yes
C33 C34 C35 113.7(4) yes
C34 C35 C36 112.4(4) yes
O3 C37 C38 108.5(3) yes
C37 C38 C39 111.6(3) yes
C38 C39 C40 112.9(3) yes
C39 C40 C41 112.9(3) yes
C40 C41 C42 113.5(4) yes
O4 C43 C44 109.1(4) yes
C43 C44 C45 114.1(4) yes
C44 C45 C46 112.2(4) yes
C45 C46 C47 114.2(4) yes
C46 C47 C48 113.4(4) yes
C1 C2 H2 120.280 no
C3 C2 H2 120.264 no
C1 C6 H6 120.124 no
C5 C6 H6 120.101 no
C7 C8 H8 120.501 no
C9 C8 H8 120.469 no
C7 C12 H12 120.481 no
C11 C12 H12 120.474 no
C13 C14 H14 120.342 no
C15 C14 H14 120.359 no
C13 C18 H18 120.434 no
C17 C18 H18 120.419 no
C19 C20 H20 120.492 no
C21 C20 H20 120.517 no
C19 C24 H24 120.430 no
C23 C24 H24 120.434 no
O1 C25 H25A 109.721 no
O1 C25 H25B 109.730 no
C26 C25 H25A 109.713 no
C26 C25 H25B 109.720 no
H25A C25 H25B 108.213 no
C25 C26 H26A 108.443 no
C25 C26 H26B 108.453 no
C27 C26 H26A 108.448 no
C27 C26 H26B 108.442 no
H26A C26 H26B 107.485 no
C26 C27 H27A 109.277 no
C26 C27 H27B 109.290 no
C28 C27 H27A 109.294 no
C28 C27 H27B 109.292 no
H27A C27 H27B 107.952 no
C27 C28 H28A 108.483 no
C27 C28 H28B 108.474 no
C29 C28 H28A 108.499 no
C29 C28 H28B 108.501 no
H28A C28 H28B 107.504 no
C28 C29 H29A 109.046 no
C28 C29 H29B 109.046 no
C30 C29 H29A 109.029 no
C30 C29 H29B 109.041 no
H29A C29 H29B 107.809 no
C29 C30 H30A 109.471 no
C29 C30 H30B 109.461 no
C29 C30 H30C 109.465 no
H30A C30 H30B 109.483 no
H30A C30 H30C 109.484 no
H30B C30 H30C 109.462 no
O2 C31 H31A 110.433 no
O2 C31 H31B 110.442 no
C32 C31 H31A 110.425 no
C32 C31 H31B 110.427 no
H31A C31 H31B 108.634 no
C31 C32 H32A 108.877 no
C31 C32 H32B 108.881 no
C33 C32 H32A 108.908 no
C33 C32 H32B 108.911 no
H32A C32 H32B 107.725 no
C32 C33 H33A 109.276 no
C32 C33 H33B 109.279 no
C34 C33 H33A 109.262 no
C34 C33 H33B 109.263 no
H33A C33 H33B 107.935 no
C33 C34 H34A 108.837 no
C33 C34 H34B 108.825 no
C35 C34 H34A 108.823 no
C35 C34 H34B 108.834 no
H34A C34 H34B 107.696 no
C34 C35 H35A 109.137 no
C34 C35 H35B 109.141 no
C36 C35 H35A 109.120 no
C36 C35 H35B 109.129 no
H35A C35 H35B 107.861 no
C35 C36 H36A 109.471 no
C35 C36 H36B 109.458 no
C35 C36 H36C 109.469 no
H36A C36 H36B 109.479 no
H36A C36 H36C 109.478 no
H36B C36 H36C 109.473 no
O3 C37 H37A 110.004 no
O3 C37 H37B 109.996 no
C38 C37 H37A 109.998 no
C38 C37 H37B 110.002 no
H37A C37 H37B 108.375 no
C37 C38 H38A 109.314 no
C37 C38 H38B 109.309 no
C39 C38 H38A 109.295 no
C39 C38 H38B 109.311 no
H38A C38 H38B 107.955 no
C38 C39 H39A 109.004 no
C38 C39 H39B 109.007 no
C40 C39 H39A 108.980 no
C40 C39 H39B 108.992 no
H39A C39 H39B 107.784 no
C39 C40 H40A 109.013 no
C39 C40 H40B 109.011 no
C41 C40 H40A 109.003 no
C41 C40 H40B 109.017 no
H40A C40 H40B 107.784 no
C40 C41 H41A 108.871 no
C40 C41 H41B 108.878 no
C42 C41 H41A 108.861 no
C42 C41 H41B 108.856 no
H41A C41 H41B 107.712 no
C41 C42 H42A 109.461 no
C41 C42 H42B 109.464 no
C41 C42 H42C 109.457 no
H42A C42 H42B 109.474 no
H42A C42 H42C 109.480 no
H42B C42 H42C 109.492 no
O4 C43 H43A 109.852 no
O4 C43 H43B 109.858 no
C44 C43 H43A 109.863 no
C44 C43 H43B 109.856 no
H43A C43 H43B 108.290 no
C43 C44 H44A 108.718 no
C43 C44 H44B 108.717 no
C45 C44 H44A 108.719 no
C45 C44 H44B 108.725 no
H44A C44 H44B 107.632 no
C44 C45 H45A 109.163 no
C44 C45 H45B 109.163 no
C46 C45 H45A 109.174 no
C46 C45 H45B 109.166 no
H45A C45 H45B 107.875 no
C45 C46 H46A 108.686 no
C45 C46 H46B 108.691 no
C47 C46 H46A 108.713 no
C47 C46 H46B 108.699 no
H46A C46 H46B 107.611 no
C46 C47 H47A 108.889 no
C46 C47 H47B 108.895 no
C48 C47 H47A 108.893 no
C48 C47 H47B 108.889 no
H47A C47 H47B 107.726 no
C47 C48 H48A 109.471 no
C47 C48 H48B 109.477 no
C47 C48 H48C 109.483 no
H48A C48 H48B 109.455 no
H48A C48 H48C 109.460 no
H48B C48 H48C 109.480 no

loop_
_geom_bond_atom_site_label_1
_geom_bond_atom_site_label_2
_geom_bond_distance
_geom_bond_publ_flag
Br1 C1 1.902(4) yes
Br2 C7 1.899(4) yes
Br3 C13 1.904(4) yes
Br4 C19 1.899(4) yes
S1 C5 1.773(4) yes
S1 C23 1.777(4) yes
S2 C3 1.776(4) yes
S2 C9 1.782(4) yes
S3 C11 1.779(4) yes
S3 C17 1.773(4) yes
S4 C15 1.775(4) yes
S4 C21 1.783(4) yes
O1 C4 1.366(4) yes
O1 C25 1.463(5) yes
O2 C10 1.369(4) yes
O2 C31 1.448(5) yes
O3 C16 1.377(4) yes
O3 C37 1.451(5) yes
O4 C22 1.369(4) yes
O4 C43 1.450(5) yes
C1 C2 1.381(6) yes
C1 C6 1.377(6) yes
C2 C3 1.395(5) yes
C3 C4 1.392(5) yes
C4 C5 1.405(5) yes
C5 C6 1.392(5) yes
C7 C8 1.389(5) yes
C7 C12 1.384(5) yes
C8 C9 1.395(5) yes
C9 C10 1.398(5) yes
C10 C11 1.401(5) yes
C11 C12 1.397(5) yes
C13 C14 1.376(6) yes
C13 C18 1.380(6) yes
C14 C15 1.403(5) yes
C15 C16 1.398(5) yes
C16 C17 1.398(5) yes
C17 C18 1.399(5) yes
C19 C20 1.378(5) yes
C19 C24 1.388(5) yes
C20 C21 1.392(5) yes
C21 C22 1.400(5) yes
C22 C23 1.405(5) yes
C23 C24 1.397(5) yes
C25 C26 1.500(5) yes
C26 C27 1.528(6) yes
C27 C28 1.539(5) yes
C28 C29 1.508(6) yes
C29 C30 1.509(6) yes
C31 C32 1.514(5) yes
C32 C33 1.521(5) yes
C33 C34 1.522(5) yes
C34 C35 1.521(5) yes
C35 C36 1.523(6) yes
C37 C38 1.510(5) yes
C38 C39 1.517(5) yes
C39 C40 1.522(5) yes
C40 C41 1.524(6) yes
C41 C42 1.528(5) yes
C43 C44 1.512(6) yes
C44 C45 1.514(6) yes
C45 C46 1.527(6) yes
C46 C47 1.503(7) yes
C47 C48 1.525(7) yes
C2 H2 0.950 no
C6 H6 0.950 no
C8 H8 0.950 no
C12 H12 0.950 no
C14 H14 0.950 no
C18 H18 0.950 no
C20 H20 0.950 no
C24 H24 0.950 no
C25 H25A 0.990 no
C25 H25B 0.990 no
C26 H26A 0.990 no
C26 H26B 0.990 no
C27 H27A 0.990 no
C27 H27B 0.990 no
C28 H28A 0.990 no
C28 H28B 0.990 no
C29 H29A 0.990 no
C29 H29B 0.990 no
C30 H30A 0.980 no
C30 H30B 0.980 no
C30 H30C 0.980 no
C31 H31A 0.990 no
C31 H31B 0.990 no
C32 H32A 0.990 no
C32 H32B 0.990 no
C33 H33A 0.990 no
C33 H33B 0.990 no
C34 H34A 0.990 no
C34 H34B 0.990 no
C35 H35A 0.990 no
C35 H35B 0.990 no
C36 H36A 0.980 no
C36 H36B 0.980 no
C36 H36C 0.980 no
C37 H37A 0.990 no
C37 H37B 0.990 no
C38 H38A 0.990 no
C38 H38B 0.990 no
C39 H39A 0.990 no
C39 H39B 0.990 no
C40 H40A 0.990 no
C40 H40B 0.990 no
C41 H41A 0.990 no
C41 H41B 0.990 no
C42 H42A 0.980 no
C42 H42B 0.980 no
C42 H42C 0.980 no
C43 H43A 0.990 no
C43 H43B 0.990 no
C44 H44A 0.990 no
C44 H44B 0.990 no
C45 H45A 0.990 no
C45 H45B 0.990 no
C46 H46A 0.990 no
C46 H46B 0.990 no
C47 H47A 0.990 no
C47 H47B 0.990 no
C48 H48A 0.980 no
C48 H48B 0.980 no
C48 H48C 0.980 no

loop_
_geom_contact_atom_site_label_1
_geom_contact_atom_site_label_2
_geom_contact_distance
_geom_contact_publ_flag
_geom_contact_site_symmetry_2
S1 O1 2.976(3) no .
S1 O4 3.062(3) no .
S1 C43 3.476(4) no .
S2 O1 3.083(3) no .
S2 O2 3.089(3) no .
S2 C25 3.410(4) no .
S2 C31 3.522(4) no .
S3 O2 3.058(3) no .
S3 O3 3.072(3) no .
S3 C31 3.583(4) no .
S3 C37 3.405(4) no .
S4 O3 3.054(3) no .
S4 O4 3.027(3) no .
O1 C8 3.464(5) no .
O1 C9 3.131(5) no .
O1 C23 3.070(5) no .
O1 C24 3.233(5) no .
O1 C27 2.964(4) no .
O2 C2 3.380(5) no .
O2 C3 3.037(5) no .
O2 C16 3.591(5) no .
O2 C17 3.006(5) no .
O2 C18 3.421(4) no .
O3 C11 3.105(5) no .
O3 C12 3.505(5) no .
O3 C20 3.073(5) no .
O3 C21 2.969(5) no .
O4 C5 3.134(5) no .
O4 C6 3.355(5) no .
O4 C15 3.257(5) no .
O4 C45 2.953(5) no .
C1 C4 2.777(5) no .
C2 C5 2.784(5) no .
C2 C31 3.595(5) no .
C2 C32 3.529(5) no .
C3 C6 2.781(6) no .
C3 C10 3.301(5) no .
C3 C25 3.112(5) no .
C4 C9 3.278(5) no .
C4 C23 3.262(6) no .
C5 C22 3.300(5) no .
C5 C25 3.294(5) no .
C7 C10 2.780(5) no .
C8 C11 2.791(5) no .
C9 C12 2.792(5) no .
C9 C31 3.272(5) no .
C10 C17 3.324(5) no .
C11 C16 3.315(5) no .
C11 C31 3.308(5) no .
C13 C16 2.765(5) no .
C14 C17 2.792(6) no .
C15 C18 2.795(5) no .
C15 C22 3.387(5) no .
C15 C37 3.296(5) no .
C16 C21 3.239(5) no .
C17 C37 3.109(5) no .
C18 C32 3.575(5) no .
C19 C22 2.773(5) no .
C20 C23 2.798(5) no .
C21 C24 2.788(5) no .
C21 C43 3.271(6) no .
C22 C44 3.599(5) no .
C23 C43 3.212(6) no .
Br4 C36 3.598(4) no 4_555
C36 Br4 3.598(4) no 4_454
Br1 H2 2.8996 no .
Br1 H6 2.9261 no .
Br1 H32B 3.3806 no .
Br1 H34A 3.2599 no .
Br1 H47A 3.5876 no .
Br2 H8 2.9228 no .
Br2 H12 2.9161 no .
Br2 H27B 3.5389 no .
Br2 H29B 3.5025 no .
Br3 H14 2.9223 no .
Br3 H18 2.8920 no .
Br3 H32A 3.4691 no .
Br3 H46B 3.5432 no .
Br4 H20 2.8910 no .
Br4 H24 2.9290 no .
Br4 H27A 3.4049 no .
Br4 H28A 3.4717 no .
Br4 H29A 3.1450 no .
Br4 H38B 3.4125 no .
S1 H6 2.8370 no .
S1 H24 2.8284 no .
S1 H25B 3.4871 no .
S1 H43B 3.0146 no .
S2 H2 2.7972 no .
S2 H8 2.7964 no .
S2 H25A 2.8699 no .
S2 H31A 2.9787 no .
S3 H12 2.8026 no .
S3 H18 2.7913 no .
S3 H31B 3.0949 no .
S3 H37B 2.8041 no .
S4 H14 2.8095 no .
S4 H20 2.8126 no .
S4 H37A 3.3791 no .
S4 H43A 3.3852 no .
S4 H44A 3.3455 no .
O1 H8 3.4791 no .
O1 H24 3.1223 no .
O1 H26A 3.2693 no .
O1 H26B 2.6392 no .
O1 H27A 2.6869 no .
O1 H27B 3.2078 no .
O2 H2 3.5040 no .
O2 H18 3.5731 no .
O2 H32A 2.5820 no .
O2 H32B 2.5142 no .
O3 H12 3.5466 no .
O3 H20 3.0641 no .
O3 H38A 2.5349 no .
O3 H38B 2.6528 no .
O4 H6 3.2939 no .
O4 H44A 2.6112 no .
O4 H44B 3.2609 no .
O4 H45A 3.2481 no .
O4 H45B 2.6382 no .
C1 H32B 3.0378 no .
C2 H6 3.2577 no .
C2 H31A 3.3139 no .
C2 H32B 2.7177 no .
C3 H25A 3.0768 no .
C3 H25B 3.1908 no .
C3 H31A 3.4284 no .
C3 H32B 3.4670 no .
C4 H2 3.2749 no .
C4 H6 3.2804 no .
C4 H25A 2.7528 no .
C4 H25B 2.4337 no .
C5 H25B 3.0816 no .
C5 H43B 3.5280 no .
C6 H2 3.2583 no .
C6 H43B 3.3498 no .
C6 H45A 3.3654 no .
C6 H45B 3.5065 no .
C8 H12 3.2763 no .
C8 H25A 3.3560 no .
C8 H27A 3.5810 no .
C8 H27B 3.1643 no .
C9 H25A 3.4384 no .
C9 H31A 3.1149 no .
C10 H8 3.2842 no .
C10 H12 3.2877 no .
C10 H31A 2.6673 no .
C10 H31B 2.6732 no .
C11 H31B 3.1788 no .
C11 H37B 3.4979 no .
C12 H8 3.2758 no .
C12 H37B 3.5665 no .
C12 H38A 3.0316 no .
C13 H32A 3.0714 no .
C14 H18 3.2643 no .
C14 H44A 3.1571 no .
C14 H45B 3.5130 no .
C15 H37A 3.1527 no .
C15 H44A 3.5947 no .
C16 H14 3.2802 no .
C16 H18 3.2796 no .
C16 H37A 2.5933 no .
C16 H37B 2.5841 no .
C17 H31B 3.5119 no .
C17 H32A 3.4503 no .
C17 H37A 3.4822 no .
C17 H37B 2.8693 no .
C18 H14 3.2642 no .
C18 H31B 3.4196 no .
C18 H32A 2.7343 no .
C19 H27A 3.4503 no .
C19 H38B 3.5122 no .
C20 H24 3.2717 no .
C20 H38B 2.9683 no .
C21 H43A 3.0472 no .
C22 H20 3.2842 no .
C22 H24 3.2862 no .
C22 H43A 2.4366 no .
C22 H43B 2.8319 no .
C23 H43A 3.2745 no .
C23 H43B 3.2630 no .
C24 H20 3.2734 no .
C24 H26B 3.2060 no .
C24 H27A 3.1065 no .
C25 H8 3.4940 no .
C25 H27A 2.8020 no .
C25 H27B 2.7270 no .
C26 H24 3.1067 no .
C26 H28A 2.7286 no .
C26 H28B 2.6891 no .
C27 H8 3.4172 no .
C27 H24 3.2657 no .
C27 H25A 2.7903 no .
C27 H25B 3.3967 no .
C27 H29A 2.7500 no .
C27 H29B 2.7771 no .
C28 H26A 2.6659 no .
C28 H26B 2.7464 no .
C28 H30A 3.3472 no .
C28 H30B 2.7151 no .
C28 H30C 2.7071 no .
C29 H27A 2.7945 no .
C29 H27B 2.7572 no .
C30 H28A 2.6746 no .
C30 H28B 2.7027 no .
C31 H2 3.3353 no .
C31 H18 3.4582 no .
C31 H33A 2.7000 no .
C31 H33B 2.7645 no .
C32 H2 3.2573 no .
C32 H18 3.3749 no .
C32 H34A 2.7212 no .
C32 H34B 2.6756 no .
C33 H31A 2.7230 no .
C33 H31B 2.7864 no .
C33 H35A 2.7228 no .
C33 H35B 2.7568 no .
C34 H32A 2.7332 no .
C34 H32B 2.6668 no .
C34 H36A 3.3658 no .
C34 H36B 2.7247 no .
C34 H36C 2.7261 no .
C34 H47B 3.2943 no .
C35 H33A 2.7647 no .
C35 H33B 2.7206 no .
C36 H34A 2.6921 no .
C36 H34B 2.7271 no .
C37 H12 3.4943 no .
C37 H20 3.3543 no .
C37 H39A 2.6527 no .
C37 H39B 2.7228 no .
C38 H12 3.3785 no .
C38 H20 3.1904 no .
C38 H40A 2.7049 no .
C38 H40B 2.7377 no .
C39 H37A 2.7661 no .
C39 H37B 2.6500 no .
C39 H41A 2.7040 no .
C39 H41B 2.7406 no .
C40 H38A 2.7612 no .
C40 H38B 2.6923 no .
C40 H42A 2.7131 no .
C40 H42B 3.3824 no .
C40 H42C 2.7952 no .
C41 H39A 2.7406 no .
C41 H39B 2.7077 no .
C42 H40A 2.7587 no .
C42 H40B 2.7226 no .
C43 H6 3.3888 no .
C43 H45A 2.7219 no .
C43 H45B 2.7495 no .
C44 H14 3.3671 no .
C44 H46A 2.6814 no .
C44 H46B 2.7262 no .
C45 H6 3.4120 no .
C45 H43A 3.3823 no .
C45 H43B 2.7521 no .
C45 H47A 2.6982 no .
C45 H47B 2.7672 no .
C46 H44A 2.7154 no .
C46 H44B 2.6869 no .
C46 H48A 2.7556 no .
C46 H48B 3.3614 no .
C46 H48C 2.7142 no .
C47 H45A 2.7221 no .
C47 H45B 2.7651 no .
C48 H46A 2.6771 no .
C48 H46B 2.7468 no .
H2 H31A 2.8732 no .
H2 H32B 2.5531 no .
H2 H33A 3.4267 no .
H6 H43B 2.7576 no .
H6 H45A 2.7453 no .
H6 H45B 3.2830 no .
H8 H25A 2.8402 no .
H8 H27A 3.4460 no .
H8 H27B 2.6318 no .
H12 H37B 3.1075 no .
H12 H38A 2.6325 no .
H12 H39B 3.5148 no .
H14 H44A 2.4999 no .
H14 H45B 3.3160 no .
H14 H46B 3.1490 no .
H18 H31B 3.0110 no .
H18 H32A 2.5861 no .
H20 H37A 3.2436 no .
H20 H38B 2.3733 no .
H24 H26B 2.3937 no .
H24 H27A 2.7250 no .
H24 H28A 3.2458 no .
H25A H26A 2.3369 no .
H25A H26B 2.8474 no .
H25A H27A 3.1526 no .
H25A H27B 2.5950 no .
H25B H26A 2.3409 no .
H25B H26B 2.3241 no .
H26A H27A 2.8639 no .
H26A H27B 2.4100 no .
H26A H28A 2.9364 no .
H26A H28B 2.4391 no .
H26B H27A 2.3471 no .
H26B H27B 2.8645 no .
H26B H28A 2.5670 no .
H26B H28B 2.9991 no .
H27A H28A 2.3733 no .
H27A H28B 2.8739 no .
H27A H29A 2.6084 no .
H27A H29B 3.1043 no .
H27B H28A 2.8741 no .
H27B H28B 2.4039 no .
H27B H29A 3.0042 no .
H27B H29B 2.5974 no .
H28A H29A 2.3693 no .
H28A H29B 2.8483 no .
H28A H30A 3.5647 no .
H28A H30B 2.9653 no .
H28A H30C 2.4968 no .
H28B H29A 2.8486 no .
H28B H29B 2.3468 no .
H28B H30A 3.5890 no .
H28B H30B 2.5353 no .
H28B H30C 2.9961 no .
H29A H30A 2.3399 no .
H29A H30B 2.8489 no .
H29A H30C 2.3602 no .
H29B H30A 2.3461 no .
H29B H30B 2.3540 no .
H29B H30C 2.8490 no .
H31A H32A 2.8679 no .
H31A H32B 2.4033 no .
H31A H33A 2.5123 no .
H31A H33B 3.0399 no .
H31B H32A 2.3534 no .
H31B H32B 2.8666 no .
H31B H33A 3.0375 no .
H31B H33B 2.6505 no .
H32A H33A 2.8636 no .
H32A H33B 2.3504 no .
H32A H34A 3.0539 no .
H32A H34B 2.5165 no .
H32B H33A 2.4021 no .
H32B H33B 2.8633 no .
H32B H34A 2.4943 no .
H32B H34B 2.8827 no .
H33A H34A 2.3585 no .
H33A H34B 2.8638 no .
H33A H35A 2.5715 no .
H33A H35B 3.0827 no .
H33B H34A 2.8642 no .
H33B H34B 2.3938 no .
H33B H35A 2.9622 no .
H33B H35B 2.5606 no .
H34A H35A 2.3879 no .
H34A H35B 2.8624 no .
H34A H36A 3.5860 no .
H34A H36B 2.9709 no .
H34A H36C 2.5191 no .
H34A H47B 2.9516 no .
H34B H35A 2.8626 no .
H34B H35B 2.3606 no .
H34B H36B 2.5546 no .
H34B H36C 3.0262 no .
H34B H47B 2.7073 no .
H35A H36A 2.3581 no .
H35A H36B 2.8602 no .
H35A H36C 2.3701 no .
H35B H36A 2.3571 no .
H35B H36B 2.3711 no .
H35B H36C 2.8603 no .
H36B H48B 2.9971 no .
H36C H48B 3.4288 no .
H37A H38A 2.8623 no .
H37A H38B 2.3319 no .
H37A H39A 2.5484 no .
H37A H39B 3.1198 no .
H37B H38A 2.4211 no .
H37B H38B 2.8634 no .
H37B H39A 2.8366 no .
H37B H39B 2.4976 no .
H38A H39A 2.8613 no .
H38A H39B 2.3463 no .
H38A H40A 2.5636 no .
H38A H40B 3.0805 no .
H38B H39A 2.4012 no .
H38B H39B 2.8616 no .
H38B H40A 2.9241 no .
H38B H40B 2.5246 no .
H39A H40A 2.8632 no .
H39A H40B 2.3619 no .
H39A H41A 2.5345 no .
H39A H41B 3.0504 no .
H39B H40A 2.3883 no .
H39B H40B 2.8632 no .
H39B H41A 2.9435 no .
H39B H41B 2.5383 no .
H40A H41A 2.8636 no .
H40A H41B 2.3614 no .
H40A H42A 2.9975 no .
H40A H42C 2.6416 no .
H40B H41A 2.3905 no .
H40B H41B 2.8637 no .
H40B H42A 2.5138 no .
H40B H42B 3.5901 no .
H40B H42C 3.0676 no .
H41A H42A 2.4066 no .
H41A H42B 2.3268 no .
H41A H42C 2.8599 no .
H41B H42A 2.8614 no .
H41B H42B 2.3901 no .
H41B H42C 2.3416 no .
H43A H44A 2.3566 no .
H43A H44B 2.3444 no .
H43B H44A 2.8606 no .
H43B H44B 2.3684 no .
H43B H45A 2.5636 no .
H43B H45B 3.0585 no .
H44A H45A 2.8564 no .
H44A H45B 2.3556 no .
H44A H46A 2.9582 no .
H44A H46B 2.5441 no .
H44B H45A 2.3782 no .
H44B H45B 2.8563 no .
H44B H46A 2.4656 no .
H44B H46B 2.9834 no .
H45A H46A 2.3964 no .
H45A H46B 2.8659 no .
H45A H47A 2.5010 no .
H45A H47B 3.0388 no .
H45B H46A 2.8655 no .
H45B H46B 2.3610 no .
H45B H47A 2.9993 no .
H45B H47B 2.6215 no .
H46A H47A 2.3828 no .
H46A H47B 2.8444 no .
H46A H48A 2.5358 no .
H46A H48B 3.5813 no .
H46A H48C 2.9208 no .
H46B H47A 2.8445 no .
H46B H47B 2.3265 no .
H46B H48A 3.0910 no .
H46B H48C 2.5643 no .
H47A H48A 2.3547 no .
H47A H48B 2.3719 no .
H47A H48C 2.8601 no .
H47B H48A 2.8594 no .
H47B H48B 2.3398 no .
H47B H48C 2.3877 no .
Br1 H30A 3.4171 no 4_454
Br1 H31A 3.4423 no 3_666
Br1 H41A 3.1938 no 4_554
Br1 H42B 3.1830 no 4_554
Br1 H44B 3.4142 no 3_656
Br2 H24 3.0664 no 2_656
Br2 H26B 3.2383 no 2_656
Br2 H37A 3.1121 no 2_556
Br3 H42B 3.2509 no 4_454
Br3 H42C 3.3727 no 4_454
Br3 H46A 3.2581 no 3_556
Br4 H8 3.0840 no 2_646
Br4 H25A 3.0761 no 2_646
Br4 H26A 3.5583 no 2_646
Br4 H27B 3.0250 no 2_646
Br4 H36A 3.0506 no 4_555
Br4 H36C 3.3103 no 4_555
S1 H46A 3.1992 no 3_656
S1 H47A 3.5978 no 3_656
S1 H48A 3.0670 no 3_656
S2 H30C 2.8758 no 2_656
S2 H35A 3.3484 no 3_666
S2 H36C 3.1802 no 3_666
S3 H20 3.2536 no 2_556
S3 H26A 3.0526 no 1_455
S3 H36A 3.2458 no 3_566
S3 H38B 3.5585 no 2_556
S3 H40B 3.5887 no 2_556
S4 H12 3.0953 no 2_546
S4 H39B 3.1980 no 2_546
S4 H41B 3.5101 no 2_546
C1 H33A 3.3684 no 3_666
C1 H42B 3.4507 no 4_554
C2 H33A 3.0967 no 3_666
C2 H35A 3.3933 no 3_666
C3 H35A 3.0943 no 3_666
C4 H35A 3.5043 no 3_666
C6 H44B 3.2286 no 3_656
C6 H46A 3.4673 no 3_656
C7 H37A 2.9323 no 2_556
C7 H39A 3.4488 no 2_556
C8 H28A 3.2074 no 2_656
C8 H30C 3.3965 no 2_656
C8 H39A 3.4886 no 2_556
C9 H30C 3.3879 no 2_656
C9 H39A 3.4782 no 2_556
C10 H39A 3.4475 no 2_556
C11 H39A 3.3576 no 2_556
C12 H20 3.3972 no 2_556
C12 H37A 2.9267 no 2_556
C12 H38B 3.5108 no 2_556
C12 H39A 3.3796 no 2_556
C13 H25B 3.2906 no 1_455
C14 H48A 3.4792 no 3_556
C14 H48C 3.5768 no 3_556
C17 H25B 3.5088 no 1_455
C17 H26A 3.1119 no 1_455
C18 H25B 2.8247 no 1_455
C18 H26A 3.4348 no 1_455
C18 H35B 3.3372 no 3_566
C18 H36A 3.5907 no 3_566
C19 H27B 3.2217 no 2_646
C19 H28B 3.4712 no 2_646
C19 H29B 3.4998 no 2_646
C20 H12 3.4911 no 2_546
C20 H28B 3.4335 no 2_646
C21 H39B 3.5989 no 2_546
C23 H29B 3.2129 no 2_646
C24 H27B 3.5186 no 2_646
C24 H29B 3.0552 no 2_646
C25 H18 3.4175 no 1_655
C25 H35A 3.3458 no 3_666
C25 H36A 3.3906 no 3_666
C26 H37B 3.5434 no 1_655
C30 H36C 3.5319 no 4_555
C30 H43A 3.2719 no 2_656
C30 H47A 3.2769 no 4_555
C31 H40B 3.5047 no 2_556
C31 H41A 3.0665 no 2_556
C31 H42A 3.1949 no 2_556
C32 H35B 3.4963 no 3_566
C33 H35B 3.2959 no 3_566
C33 H42A 3.1763 no 2_556
C34 H33B 3.5653 no 3_566
C35 H18 2.9458 no 3_566
C35 H25B 3.5576 no 3_666
C35 H33B 3.3240 no 3_566
C35 H42A 3.5890 no 4_454
C36 H18 3.3355 no 3_566
C36 H25A 3.2403 no 3_666
C36 H40B 3.1660 no 4_454
C36 H42A 3.3725 no 4_454
C37 H26A 3.5552 no 1_455
C39 H28B 3.5715 no 1_455
C39 H30B 3.5356 no 1_455
C40 H31B 3.3556 no 2_546
C40 H36B 3.1444 no 4_555
C41 H30B 3.4664 no 1_455
C41 H31A 3.2252 no 2_546
C41 H31B 3.2476 no 2_546
C41 H43A 3.2334 no 2_556
C41 H44A 3.4101 no 2_556
C41 H44B 3.4204 no 2_556
C42 H31A 3.4104 no 2_546
C42 H31B 3.2783 no 2_546
C42 H33A 3.4683 no 2_546
C42 H33B 3.3460 no 2_546
C42 H36B 3.2168 no 4_555
C42 H44A 3.3928 no 2_556
C42 H44B 3.2295 no 2_556
C42 H48C 3.3605 no 4_555
C43 H30B 3.3892 no 2_646
C43 H41B 3.0142 no 2_546
C43 H45A 3.4884 no 3_656
C44 H6 3.2793 no 3_656
C44 H41B 2.9678 no 2_546
C44 H42B 3.4492 no 2_546
C44 H42C 3.5683 no 2_546
C45 H6 3.4585 no 3_656
C45 H43B 3.4822 no 3_656
C46 H6 3.5675 no 3_656
C47 H30A 3.1170 no 4_454
C48 H14 3.2695 no 3_556
C48 H30A 3.4231 no 4_454
C48 H40A 3.5544 no 4_454
C48 H42C 3.1215 no 4_454
H2 H2 2.8075 no 3_666
H2 H33A 2.8997 no 3_666
H2 H34A 3.4511 no 3_666
H6 C44 3.2793 no 3_656
H6 C45 3.4585 no 3_656
H6 C46 3.5675 no 3_656
H6 H42B 3.5713 no 4_554
H6 H44B 2.4622 no 3_656
H6 H45A 3.1198 no 3_656
H6 H46A 2.8324 no 3_656
H8 Br4 3.0840 no 2_656
H8 H24 3.5819 no 2_656
H8 H28A 2.7644 no 2_656
H8 H30C 3.1165 no 2_656
H12 S4 3.0953 no 2_556
H12 C20 3.4911 no 2_556
H12 H20 2.6909 no 2_556
H12 H37A 2.8219 no 2_556
H12 H38B 3.3661 no 2_556
H14 C48 3.2695 no 3_556
H14 H48A 2.9300 no 3_556
H14 H48C 2.7195 no 3_556
H18 C25 3.4175 no 1_455
H18 C35 2.9458 no 3_566
H18 C36 3.3355 no 3_566
H18 H25A 3.5512 no 1_455
H18 H25B 2.5783 no 1_455
H18 H26A 3.5367 no 1_455
H18 H35A 2.8009 no 3_566
H18 H35B 2.4166 no 3_566
H18 H36A 2.7908 no 3_566
H20 S3 3.2536 no 2_546
H20 C12 3.3972 no 2_546
H20 H12 2.6909 no 2_546
H20 H28B 3.5869 no 2_646
H24 Br2 3.0664 no 2_646
H24 H8 3.5819 no 2_646
H24 H27B 3.4479 no 2_646
H24 H29B 3.1962 no 2_646
H25A Br4 3.0761 no 2_656
H25A C36 3.2403 no 3_666
H25A H18 3.5512 no 1_655
H25A H35A 3.0356 no 3_666
H25A H36A 2.7250 no 3_666
H25A H36C 3.0811 no 3_666
H25B C13 3.2906 no 1_655
H25B C17 3.5088 no 1_655
H25B C18 2.8247 no 1_655
H25B C35 3.5576 no 3_666
H25B H18 2.5783 no 1_655
H25B H35A 2.8118 no 3_666
H25B H36A 3.1873 no 3_666
H26A Br4 3.5583 no 2_656
H26A S3 3.0526 no 1_655
H26A C17 3.1119 no 1_655
H26A C18 3.4348 no 1_655
H26A C37 3.5552 no 1_655
H26A H18 3.5367 no 1_655
H26A H37A 3.5864 no 1_655
H26A H37B 2.7469 no 1_655
H26B Br2 3.2383 no 2_646
H26B H37B 3.5177 no 1_655
H27B Br4 3.0250 no 2_656
H27B C19 3.2217 no 2_656
H27B C24 3.5186 no 2_656
H27B H24 3.4479 no 2_656
H28A C8 3.2074 no 2_646
H28A H8 2.7644 no 2_646
H28A H37B 3.5612 no 1_655
H28A H39A 3.5066 no 1_655
H28B C19 3.4712 no 2_656
H28B C20 3.4335 no 2_656
H28B C39 3.5715 no 1_655
H28B H20 3.5869 no 2_656
H28B H37B 2.8841 no 1_655
H28B H39A 3.3307 no 1_655
H28B H39B 2.9482 no 1_655
H29A H36C 3.3641 no 4_555
H29A H48B 3.1818 no 4_555
H29B C19 3.4998 no 2_656
H29B C23 3.2129 no 2_656
H29B C24 3.0552 no 2_656
H29B H24 3.1962 no 2_656
H29B H48A 3.5980 no 4_555
H29B H48B 3.5086 no 4_555
H30A Br1 3.4171 no 4_555
H30A C47 3.1170 no 4_555
H30A C48 3.4231 no 4_555
H30A H36C 3.2107 no 4_555
H30A H43A 3.2376 no 2_656
H30A H43B 3.5987 no 2_656
H30A H47A 2.3392 no 4_555
H30A H47B 3.3163 no 4_555
H30A H48A 3.5972 no 4_555
H30A H48B 2.9974 no 4_555
H30B C39 3.5356 no 1_655
H30B C41 3.4664 no 1_655
H30B C43 3.3892 no 2_656
H30B H39A 3.2193 no 1_655
H30B H39B 3.0061 no 1_655
H30B H41A 3.0641 no 1_655
H30B H41B 2.9970 no 1_655
H30B H43A 2.4832 no 2_656
H30B H43B 3.5257 no 2_656
H30B H47A 3.5666 no 4_555
H30C S2 2.8758 no 2_646
H30C C8 3.3965 no 2_646
H30C C9 3.3879 no 2_646
H30C H8 3.1165 no 2_646
H30C H36C 3.1072 no 4_555
H30C H39A 3.4446 no 1_655
H30C H41A 3.4745 no 1_655
H31A Br1 3.4423 no 3_666
H31A C41 3.2252 no 2_556
H31A C42 3.4104 no 2_556
H31A H40B 3.5547 no 2_556
H31A H41A 2.4362 no 2_556
H31A H42A 3.0675 no 2_556
H31A H42B 3.3906 no 2_556
H31B C40 3.3556 no 2_556
H31B C41 3.2476 no 2_556
H31B C42 3.2783 no 2_556
H31B H35B 3.0717 no 3_566
H31B H36A 3.4332 no 3_566
H31B H36B 3.4106 no 3_566
H31B H40B 2.6667 no 2_556
H31B H41A 2.8216 no 2_556
H31B H42A 2.5945 no 2_556
H32A H35B 3.0897 no 3_566
H33A C1 3.3684 no 3_666
H33A C2 3.0967 no 3_666
H33A C42 3.4683 no 2_556
H33A H2 2.8997 no 3_666
H33A H42A 3.0300 no 2_556
H33A H42B 3.0301 no 2_556
H33B C34 3.5653 no 3_566
H33B C35 3.3240 no 3_566
H33B C42 3.3460 no 2_556
H33B H33B 3.0219 no 3_566
H33B H34B 3.2224 no 3_566
H33B H35B 2.4698 no 3_566
H33B H42A 2.5541 no 2_556
H33B H42B 3.2968 no 2_556
H34A H2 3.4511 no 3_666
H34B H33B 3.2224 no 3_566
H34B H42A 3.0887 no 4_454
H34B H42C 3.5480 no 4_454
H35A S2 3.3484 no 3_666
H35A C2 3.3933 no 3_666
H35A C3 3.0943 no 3_666
H35A C4 3.5043 no 3_666
H35A C25 3.3458 no 3_666
H35A H18 2.8009 no 3_566
H35A H25A 3.0356 no 3_666
H35A H25B 2.8118 no 3_666
H35B C18 3.3372 no 3_566
H35B C32 3.4963 no 3_566
H35B C33 3.2959 no 3_566
H35B H18 2.4166 no 3_566
H35B H31B 3.0717 no 3_566
H35B H32A 3.0897 no 3_566
H35B H33B 2.4698 no 3_566
H35B H42A 3.1951 no 4_454
H36A Br4 3.0506 no 4_454
H36A S3 3.2458 no 3_566
H36A C18 3.5907 no 3_566
H36A C25 3.3906 no 3_666
H36A H18 2.7908 no 3_566
H36A H25A 2.7250 no 3_666
H36A H25B 3.1873 no 3_666
H36A H31B 3.4332 no 3_566
H36A H40B 2.9767 no 4_454
H36B C40 3.1444 no 4_454
H36B C42 3.2168 no 4_454
H36B H31B 3.4106 no 3_566
H36B H40A 3.0111 no 4_454
H36B H40B 2.4890 no 4_454
H36B H42A 2.5597 no 4_454
H36B H42C 3.1613 no 4_454
H36C Br4 3.3103 no 4_454
H36C S2 3.1802 no 3_666
H36C C30 3.5319 no 4_454
H36C H25A 3.0811 no 3_666
H36C H29A 3.3641 no 4_454
H36C H30A 3.2107 no 4_454
H36C H30C 3.1072 no 4_454
H37A Br2 3.1121 no 2_546
H37A C7 2.9323 no 2_546
H37A C12 2.9267 no 2_546
H37A H12 2.8219 no 2_546
H37A H26A 3.5864 no 1_455
H37B C26 3.5434 no 1_455
H37B H26A 2.7469 no 1_455
H37B H26B 3.5177 no 1_455
H37B H28A 3.5612 no 1_455
H37B H28B 2.8841 no 1_455
H38B S3 3.5585 no 2_546
H38B C12 3.5108 no 2_546
H38B H12 3.3661 no 2_546
H39A C7 3.4488 no 2_546
H39A C8 3.4886 no 2_546
H39A C9 3.4782 no 2_546
H39A C10 3.4475 no 2_546
H39A C11 3.3576 no 2_546
H39A C12 3.3796 no 2_546
H39A H28A 3.5066 no 1_455
H39A H28B 3.3307 no 1_455
H39A H30B 3.2193 no 1_455
H39A H30C 3.4446 no 1_455
H39B S4 3.1980 no 2_556
H39B C21 3.5989 no 2_556
H39B H28B 2.9482 no 1_455
H39B H30B 3.0061 no 1_455
H40A C48 3.5544 no 4_555
H40A H36B 3.0111 no 4_555
H40A H48B 2.9493 no 4_555
H40A H48C 3.3070 no 4_555
H40B S3 3.5887 no 2_546
H40B C31 3.5047 no 2_546
H40B C36 3.1660 no 4_555
H40B H31A 3.5547 no 2_546
H40B H31B 2.6667 no 2_546
H40B H36A 2.9767 no 4_555
H40B H36B 2.4890 no 4_555
H41A Br1 3.1938 no 4_455
H41A C31 3.0665 no 2_546
H41A H30B 3.0641 no 1_455
H41A H30C 3.4745 no 1_455
H41A H31A 2.4362 no 2_546
H41A H31B 2.8216 no 2_546
H41A H43A 3.4209 no 2_556
H41B S4 3.5101 no 2_556
H41B C43 3.0142 no 2_556
H41B C44 2.9678 no 2_556
H41B H30B 2.9970 no 1_455
H41B H43A 2.2986 no 2_556
H41B H44A 2.6369 no 2_556
H41B H44B 2.7955 no 2_556
H42A C31 3.1949 no 2_546
H42A C33 3.1763 no 2_546
H42A C35 3.5890 no 4_555
H42A C36 3.3725 no 4_555
H42A H31A 3.0675 no 2_546
H42A H31B 2.5945 no 2_546
H42A H33A 3.0300 no 2_546
H42A H33B 2.5541 no 2_546
H42A H34B 3.0887 no 4_555
H42A H35B 3.1951 no 4_555
H42A H36B 2.5597 no 4_555
H42B Br1 3.1830 no 4_455
H42B Br3 3.2509 no 4_555
H42B C1 3.4507 no 4_455
H42B C44 3.4492 no 2_556
H42B H6 3.5713 no 4_455
H42B H31A 3.3906 no 2_546
H42B H33A 3.0301 no 2_546
H42B H33B 3.2968 no 2_546
H42B H44A 3.3085 no 2_556
H42B H44B 2.7042 no 2_556
H42C Br3 3.3727 no 4_555
H42C C44 3.5683 no 2_556
H42C C48 3.1215 no 4_555
H42C H34B 3.5480 no 4_555
H42C H36B 3.1613 no 4_555
H42C H44A 2.9887 no 2_556
H42C H44B 3.1996 no 2_556
H42C H47B 3.5366 no 4_555
H42C H48B 3.0582 no 4_555
H42C H48C 2.3959 no 4_555
H43A C30 3.2719 no 2_646
H43A C41 3.2334 no 2_546
H43A H30A 3.2376 no 2_646
H43A H30B 2.4832 no 2_646
H43A H41A 3.4209 no 2_546
H43A H41B 2.2986 no 2_546
H43B C45 3.4822 no 3_656
H43B H30A 3.5987 no 2_646
H43B H30B 3.5257 no 2_646
H43B H45A 2.6066 no 3_656
H43B H46A 3.4923 no 3_656
H43B H47A 2.9341 no 3_656
H44A C41 3.4101 no 2_546
H44A C42 3.3928 no 2_546
H44A H41B 2.6369 no 2_546
H44A H42B 3.3085 no 2_546
H44A H42C 2.9887 no 2_546
H44A H48C 3.4013 no 3_556
H44B Br1 3.4142 no 3_656
H44B C6 3.2286 no 3_656
H44B C41 3.4204 no 2_546
H44B C42 3.2295 no 2_546
H44B H6 2.4622 no 3_656
H44B H41B 2.7955 no 2_546
H44B H42B 2.7042 no 2_546
H44B H42C 3.1996 no 2_546
H44B H45A 3.4800 no 3_656
H45A C43 3.4884 no 3_656
H45A H6 3.1198 no 3_656
H45A H43B 2.6066 no 3_656
H45A H44B 3.4800 no 3_656
H45A H45A 3.0565 no 3_656
H46A Br3 3.2581 no 3_556
H46A S1 3.1992 no 3_656
H46A C6 3.4673 no 3_656
H46A H6 2.8324 no 3_656
H46A H43B 3.4923 no 3_656
H46B H46B 3.4009 no 3_556
H47A S1 3.5978 no 3_656
H47A C30 3.2769 no 4_454
H47A H30A 2.3392 no 4_454
H47A H30B 3.5666 no 4_454
H47A H43B 2.9341 no 3_656
H47B H30A 3.3163 no 4_454
H47B H42C 3.5366 no 4_454
H48A S1 3.0670 no 3_656
H48A C14 3.4792 no 3_556
H48A H14 2.9300 no 3_556
H48A H29B 3.5980 no 4_454
H48A H30A 3.5972 no 4_454
H48B H29A 3.1818 no 4_454
H48B H29B 3.5086 no 4_454
H48B H30A 2.9974 no 4_454
H48B H40A 2.9493 no 4_454
H48B H42C 3.0582 no 4_454
H48C C14 3.5768 no 3_556
H48C C42 3.3605 no 4_454
H48C H14 2.7195 no 3_556
H48C H40A 3.3070 no 4_454
H48C H42C 2.3959 no 4_454
H48C H44A 3.4013 no 3_556

loop_
_geom_torsion_atom_site_label_1
_geom_torsion_atom_site_label_2
_geom_torsion_atom_site_label_3
_geom_torsion_atom_site_label_4
_geom_torsion
_geom_torsion_publ_flag
C5 S1 C23 C22 65.9(3) no
C5 S1 C23 C24 -118.1(3) no
C23 S1 C5 C4 64.0(3) no
C23 S1 C5 C6 -120.4(3) no
C3 S2 C9 C8 125.9(3) no
C3 S2 C9 C10 -60.2(3) no
C9 S2 C3 C2 124.8(3) no
C9 S2 C3 C4 -58.3(3) no
C11 S3 C17 C16 56.0(3) no
C11 S3 C17 C18 -127.4(3) no
C17 S3 C11 C10 58.9(3) no
C17 S3 C11 C12 -127.9(3) no
C15 S4 C21 C20 112.0(3) no
C15 S4 C21 C22 -70.5(3) no
C21 S4 C15 C14 131.9(3) no
C21 S4 C15 C16 -53.1(3) no
C4 O1 C25 C26 -155.9(3) no
C25 O1 C4 C3 -78.5(4) no
C25 O1 C4 C5 102.9(4) no
C10 O2 C31 C32 179.5(3) no
C31 O2 C10 C9 -89.6(4) no
C31 O2 C10 C11 95.9(4) no
C16 O3 C37 C38 -179.3(3) no
C37 O3 C16 C15 -101.6(4) no
C37 O3 C16 C17 79.6(4) no
C22 O4 C43 C44 148.5(3) no
C43 O4 C22 C21 -96.6(4) no
C43 O4 C22 C23 87.3(4) no
Br1 C1 C2 C3 178.3(2) no
Br1 C1 C6 C5 -179.5(2) no
C2 C1 C6 C5 -2.7(5) no
C6 C1 C2 C3 1.5(5) no
C1 C2 C3 S2 179.1(3) no
C1 C2 C3 C4 2.2(5) no
S2 C3 C4 O1 0.1(5) no
S2 C3 C4 C5 178.8(2) no
C2 C3 C4 O1 176.9(3) no
C2 C3 C4 C5 -4.4(5) no
O1 C4 C5 S1 -2.5(5) no
O1 C4 C5 C6 -178.1(3) no
C3 C4 C5 S1 178.8(3) no
C3 C4 C5 C6 3.2(5) no
S1 C5 C6 C1 -175.3(2) no
C4 C5 C6 C1 0.4(5) no
Br2 C7 C8 C9 175.7(3) no
Br2 C7 C12 C11 -176.3(2) no
C8 C7 C12 C11 1.5(6) no
C12 C7 C8 C9 -2.0(6) no
C7 C8 C9 S2 173.8(3) no
C7 C8 C9 C10 -0.2(5) no
S2 C9 C10 O2 14.8(5) no
S2 C9 C10 C11 -170.7(3) no
C8 C9 C10 O2 -171.5(3) no
C8 C9 C10 C11 3.0(5) no
O2 C10 C11 S3 -16.0(5) no
O2 C10 C11 C12 171.0(3) no
C9 C10 C11 S3 169.5(3) no
C9 C10 C11 C12 -3.5(5) no
S3 C11 C12 C7 -172.0(3) no
C10 C11 C12 C7 1.3(5) no
Br3 C13 C14 C15 179.5(2) no
Br3 C13 C18 C17 -179.2(2) no
C14 C13 C18 C17 -1.9(5) no
C18 C13 C14 C15 2.3(6) no
C13 C14 C15 S4 175.5(3) no
C13 C14 C15 C16 0.4(5) no
S4 C15 C16 O3 3.0(5) no
S4 C15 C16 C17 -178.2(2) no
C14 C15 C16 O3 177.8(3) no
C14 C15 C16 C17 -3.4(5) no
O3 C16 C17 S3 -1.0(5) no
O3 C16 C17 C18 -177.5(3) no
C15 C16 C17 S3 -179.8(3) no
C15 C16 C17 C18 3.7(5) no
S3 C17 C18 C13 -177.8(2) no
C16 C17 C18 C13 -1.1(5) no
Br4 C19 C20 C21 173.8(3) no
Br4 C19 C24 C23 -175.2(3) no
C20 C19 C24 C23 0.1(6) no
C24 C19 C20 C21 -1.5(6) no
C19 C20 C21 S4 179.3(3) no
C19 C20 C21 C22 1.8(5) no
S4 C21 C22 O4 5.8(5) no
S4 C21 C22 C23 -178.1(3) no
C20 C21 C22 O4 -176.8(3) no
C20 C21 C22 C23 -0.7(5) no
O4 C22 C23 S1 -8.8(5) no
O4 C22 C23 C24 175.3(3) no
C21 C22 C23 S1 175.1(3) no
C21 C22 C23 C24 -0.8(5) no
S1 C23 C24 C19 -175.0(3) no
C22 C23 C24 C19 1.1(5) no
O1 C25 C26 C27 -57.9(4) no
C25 C26 C27 C28 -174.5(3) no
C26 C27 C28 C29 177.3(3) no
C27 C28 C29 C30 178.1(3) no
O2 C31 C32 C33 -175.5(3) no
C31 C32 C33 C34 175.5(3) no
C32 C33 C34 C35 176.9(3) no
C33 C34 C35 C36 177.6(3) no
O3 C37 C38 C39 172.0(3) no
C37 C38 C39 C40 175.2(3) no
C38 C39 C40 C41 177.7(3) no
C39 C40 C41 C42 177.5(3) no
O4 C43 C44 C45 60.6(4) no
C43 C44 C45 C46 178.0(3) no
C44 C45 C46 C47 -176.9(3) no
C45 C46 C47 C48 175.1(4) no
